data_7702955
loop_
_publ_author_name
'Xi, Lu'
'Sun, Juan'
'Wang, Kang'
'Lu, Jiao'
'Jing, Pei'
'Li, Licun'

_publ_section_title
;
 Slow magnetic relaxation in Co<sup>II</sup>-Ln<sup>III</sup>
 heterodinuclear complexes achieved through a functionalized nitronyl
 nitroxide biradical.
;
_journal_issue 4
_journal_name_full 'Dalton transactions (Cambridge, England : 2003)'
_journal_page_first 1089
_journal_page_last 1096
_journal_paper_doi 10.1039/c9dt04036f
_journal_volume 49
_journal_year 2020
_chemical_formula_moiety 'C53 H38 Co F30 N7 O14 Y, C H2 Cl2'
_chemical_formula_sum 'C54 H40 Cl2 Co F30 N7 O14 Y'
_chemical_formula_weight 1799.67
_space_group_crystal_system triclinic
_space_group_IT_number 2
_space_group_name_Hall '-P 1'
_space_group_name_H-M_alt 'P -1'
_atom_sites_solution_hydrogens geom
_atom_sites_solution_primary direct
_audit_creation_date 2019-02-18
_audit_creation_method
;
Olex2 1.2
(compiled 2018.05.29 svn.r3508 for OlexSys, GUI svn.r5506)
;
_audit_update_record
;
2019-10-15 deposited with the CCDC.	2019-12-13 downloaded from the CCDC.
;
_cell_angle_alpha 91.97(3)
_cell_angle_beta 103.85(3)
_cell_angle_gamma 105.47(3)
_cell_formula_units_Z 2
_cell_length_a 12.187(2)
_cell_length_b 13.349(3)
_cell_length_c 23.253(5)
_cell_measurement_reflns_used 6803
_cell_measurement_temperature 113(2)
_cell_measurement_theta_max 27.9384
_cell_measurement_theta_min 1.7898
_cell_volume 3520.3(15)
_computing_cell_refinement 'Bruker XSCANS'
_computing_data_collection 'CrystalClear (Rigaku Inc., 2008)'
_computing_data_reduction 'Bruker SHELXTL'
_computing_molecular_graphics 'Olex2 (Dolomanov et al., 2009)'
_computing_publication_material 'Olex2 (Dolomanov et al., 2009)'
_computing_structure_refinement 'XL (Sheldrick, 2008)'
_computing_structure_solution 'XS (Sheldrick, 2008)'
_diffrn_ambient_temperature 113(2)
_diffrn_detector_area_resol_mean 28.5714
_diffrn_measured_fraction_theta_full 0.999
_diffrn_measured_fraction_theta_max 0.999
_diffrn_measurement_device_type 'CCD area detector'
_diffrn_measurement_method '\w scans'
_diffrn_radiation_monochromator graphite
_diffrn_radiation_type MoK\a
_diffrn_radiation_wavelength 0.71073
_diffrn_reflns_av_R_equivalents 0.0624
_diffrn_reflns_av_unetI/netI 0.0748
_diffrn_reflns_Laue_measured_fraction_full 0.999
_diffrn_reflns_Laue_measured_fraction_max 0.999
_diffrn_reflns_limit_h_max 14
_diffrn_reflns_limit_h_min -14
_diffrn_reflns_limit_k_max 15
_diffrn_reflns_limit_k_min -15
_diffrn_reflns_limit_l_max 27
_diffrn_reflns_limit_l_min -27
_diffrn_reflns_number 34207
_diffrn_reflns_point_group_measured_fraction_full 0.999
_diffrn_reflns_point_group_measured_fraction_max 0.999
_diffrn_reflns_theta_full 25.010
_diffrn_reflns_theta_max 25.010
_diffrn_reflns_theta_min 1.592
_exptl_absorpt_coefficient_mu 1.275
_exptl_absorpt_correction_T_max 1.0000
_exptl_absorpt_correction_T_min 0.8264
_exptl_absorpt_correction_type multi-scan
_exptl_absorpt_process_details
;
CrysAlisPro 1.171.39.46 (Rigaku Oxford Diffraction, 2018)
Empirical absorption correction using spherical harmonics,
 implemented in SCALE3 ABSPACK scaling algorithm.
;
_exptl_crystal_colour brown
_exptl_crystal_density_diffrn 1.698
_exptl_crystal_description block-like
_exptl_crystal_F_000 1790
_exptl_crystal_size_max 0.22
_exptl_crystal_size_mid 0.20
_exptl_crystal_size_min 0.18
_refine_diff_density_max 2.359
_refine_diff_density_min -0.592
_refine_diff_density_rms 0.097
_refine_ls_extinction_method none
_refine_ls_goodness_of_fit_ref 1.001
_refine_ls_hydrogen_treatment constr
_refine_ls_matrix_type full
_refine_ls_number_parameters 990
_refine_ls_number_reflns 12403
_refine_ls_number_restraints 0
_refine_ls_restrained_S_all 1.001
_refine_ls_R_factor_all 0.0961
_refine_ls_R_factor_gt 0.0685
_refine_ls_shift/su_max 0.001
_refine_ls_shift/su_mean 0.000
_refine_ls_structure_factor_coef Fsqd
_refine_ls_weighting_details 'w=1/[\s^2^(Fo^2^)+(0.1000P)^2^+5.0000P] where P=(Fo^2^+2Fc^2^)/3'
_refine_ls_weighting_scheme calc
_refine_ls_wR_factor_gt 0.1703
_refine_ls_wR_factor_ref 0.1920
_reflns_Friedel_coverage 0.000
_reflns_number_gt 9019
_reflns_number_total 12403
_reflns_threshold_expression 'I > 2\s(I)'
_cod_data_source_file c9dt04036f2.cif
_cod_data_source_block yco
_cod_depositor_comments
;
The following automatic conversions were performed:

data item '_exptl_absorpt_correction_type' value 'Multi-scan' was
changed to 'multi-scan' in accordance with the
/home/data/users/saulius/crontab/automatic-downloads/rss-feeds/RSC/lib/dictionaries/cif_core.dic
dictionary named 'cif_core.dic' version 2.4.2 last updated on
2011-04-26.

Automatic conversion script
Id: cif_fix_values 7556 2019-12-06 15:28:31Z antanas 

 Adding full bibliography for 7702955--7702959.cif.
;
_cod_original_cell_volume 3520.3(14)
_cod_database_code 7702955
_shelx_shelxl_version_number 2014/7
_shelx_space_group_comment
;
The symmetry employed for this shelxl refinement is uniquely defined
by the following loop, which should always be used as a source of
symmetry information in preference to the above space-group names.
They are only intended as comments.
;
_olex2_refinement_description
;
1. Fixed Uiso
 At 1.2 times of:
  All C(H) groups, All C(H,H) groups
 At 1.5 times of:
  All C(H,H,H) groups
2.a Secondary CH2 refined with riding coordinates:
 C54(H54A,H54B)
2.b Aromatic/amide H refined with riding coordinates:
 C31(H31), C33(H33), C15(H15), C35(H35), C46(H46), C41(H41), C43(H43),
 C36(H36), C42(H42), C37(H37), C40(H40), C51(H51), C20(H20), C10(H10)
2.c Idealised Me refined as rotating group:
 C26(H26A,H26B,H26C), C4(H4A,H4B,H4C), C23(H23A,H23B,H23C), C1(H1A,H1B,H1C),
 C28(H28A,H28B,H28C), C25(H25A,H25B,H25C), C3(H3A,H3B,H3C), C6(H6A,H6B,H6C)
;
_olex2_submission_special_instructions 'No special instructions were received'

loop_
_space_group_symop_operation_xyz
'x, y, z'
'-x, -y, -z'

loop_
_atom_site_label
_atom_site_type_symbol
_atom_site_fract_x
_atom_site_fract_y
_atom_site_fract_z
_atom_site_U_iso_or_equiv
_atom_site_adp_type
_atom_site_occupancy
_atom_site_site_symmetry_order
_atom_site_calc_flag
_atom_site_refinement_flags_posn
Y1 Y 0.63442(4) 0.25907(4) 0.34598(2) 0.02804(16) Uani 1 1 d .
Co1 Co 0.90573(6) 0.68060(5) 0.09470(3) 0.02845(19) Uani 1 1 d .
F28 F 0.4855(3) 0.7142(3) 0.10676(16) 0.0528(9) Uani 1 1 d .
F12 F 0.6860(4) 0.4420(3) 0.54264(16) 0.0578(10) Uani 1 1 d .
F21 F 0.9868(4) 1.0947(2) 0.13754(17) 0.0579(10) Uani 1 1 d .
F30 F 0.5730(3) 0.6420(3) 0.17750(15) 0.0486(9) Uani 1 1 d .
F29 F 0.6470(3) 0.8042(3) 0.16846(17) 0.0545(9) Uani 1 1 d .
F11 F 0.7357(4) 0.3294(3) 0.59870(15) 0.0623(11) Uani 1 1 d .
F10 F 0.5612(3) 0.2934(3) 0.54100(18) 0.0609(10) Uani 1 1 d .
F23 F 1.0835(4) 0.7507(3) 0.29784(16) 0.0635(11) Uani 1 1 d .
F27 F 0.6167(4) 0.5177(3) -0.08539(16) 0.0651(11) Uani 1 1 d .
F15 F 0.9550(4) 0.1037(4) 0.2588(2) 0.0856(15) Uani 1 1 d .
F20 F 0.8193(4) 1.0067(3) 0.08287(19) 0.0746(13) Uani 1 1 d .
F2 F 0.4450(4) -0.1214(3) 0.3592(2) 0.0699(12) Uani 1 1 d .
F19 F 0.9722(6) 1.0253(3) 0.0509(2) 0.113(2) Uani 1 1 d .
F8 F 0.9079(4) 0.0843(4) 0.52690(19) 0.0796(13) Uani 1 1 d .
F13 F 0.7870(4) 0.0833(4) 0.1964(2) 0.0857(15) Uani 1 1 d .
F16 F 1.1114(4) 0.4450(4) 0.3468(3) 0.111(2) Uani 1 1 d .
F9 F 1.0035(4) 0.1673(4) 0.4707(2) 0.0919(16) Uani 1 1 d .
F25 F 0.6769(6) 0.6769(4) -0.09793(18) 0.0978(18) Uani 1 1 d .
F3 F 0.4003(6) -0.0912(4) 0.4407(3) 0.119(2) Uani 1 1 d .
F18 F 0.9987(4) 0.5439(3) 0.3446(2) 0.0768(13) Uani 1 1 d .
F14 F 0.7976(5) 0.0089(3) 0.2760(3) 0.0938(16) Uani 1 1 d .
F4 F 0.1940(5) 0.2082(7) 0.3675(3) 0.139(3) Uani 1 1 d .
F24 F 1.0700(5) 0.9041(4) 0.30488(18) 0.0964(18) Uani 1 1 d .
F22 F 1.2117(4) 0.8741(5) 0.2753(2) 0.107(2) Uani 1 1 d .
F7 F 0.8639(5) 0.0340(4) 0.4348(2) 0.115(2) Uani 1 1 d .
F1 F 0.5788(5) -0.0564(4) 0.4391(2) 0.0828(14) Uani 1 1 d .
F6 F 0.2713(5) 0.2090(4) 0.4583(2) 0.0924(16) Uani 1 1 d .
F26 F 0.5104(5) 0.6171(5) -0.07903(19) 0.116(2) Uani 1 1 d .
F17 F 1.0465(4) 0.4693(4) 0.4205(2) 0.0993(17) Uani 1 1 d .
F5 F 0.3198(6) 0.3404(4) 0.4128(3) 0.135(3) Uani 1 1 d .
O14 O 0.7619(3) 0.6708(3) 0.12871(16) 0.0350(9) Uani 1 1 d .
O13 O 0.7842(3) 0.6268(3) 0.01337(16) 0.0347(9) Uani 1 1 d .
O2 O 0.4957(3) 0.2059(3) 0.25096(15) 0.0303(8) Uani 1 1 d .
O9 O 0.6052(3) 0.4222(3) 0.33006(15) 0.0304(8) Uani 1 1 d .
O11 O 0.9103(3) 0.8327(3) 0.08187(16) 0.0359(9) Uani 1 1 d .
O12 O 1.0089(3) 0.7331(3) 0.18011(16) 0.0345(9) Uani 1 1 d .
O6 O 0.6632(3) 0.3175(3) 0.44380(16) 0.0367(9) Uani 1 1 d .
O3 O 0.5477(3) 0.0927(3) 0.36327(17) 0.0366(9) Uani 1 1 d .
O4 O 0.4468(3) 0.2547(3) 0.36105(16) 0.0352(9) Uani 1 1 d .
O7 O 0.7181(3) 0.1802(3) 0.28385(15) 0.0329(8) Uani 1 1 d .
O8 O 0.8171(3) 0.3770(3) 0.34755(17) 0.0362(9) Uani 1 1 d .
O5 O 0.7810(3) 0.1936(3) 0.40503(16) 0.0399(9) Uani 1 1 d .
O10 O 0.8258(4) 0.7129(3) 0.26509(18) 0.0432(10) Uani 1 1 d .
O1 O 0.5821(4) 0.1655(3) 0.06950(17) 0.0452(10) Uani 1 1 d .
N6 N 0.9514(4) 0.5390(3) 0.11168(18) 0.0259(9) Uani 1 1 d .
N5 N 0.9249(4) 0.4550(3) 0.14218(18) 0.0258(9) Uani 1 1 d .
N2 N 0.4956(4) 0.1665(3) 0.19861(18) 0.0282(10) Uani 1 1 d .
N1 N 0.5360(4) 0.1468(3) 0.11309(19) 0.0338(10) Uani 1 1 d .
N3 N 0.6654(4) 0.5174(3) 0.32631(19) 0.0294(10) Uani 1 1 d .
N7 N 1.0438(4) 0.6903(3) 0.05156(18) 0.0290(10) Uani 1 1 d .
N4 N 0.7678(4) 0.6558(3) 0.29610(19) 0.0317(10) Uani 1 1 d .
C34 C 0.8271(4) 0.4342(4) 0.1684(2) 0.0263(11) Uani 1 1 d .
C31 C 0.6358(5) 0.3892(4) 0.2157(2) 0.0268(11) Uani 1 1 d .
H31 H 0.5681 0.3764 0.2293 0.032 Uiso 1 1 calc R
C32 C 0.6492(4) 0.3144(4) 0.1772(2) 0.0241(11) Uani 1 1 d .
C30 C 0.7238(4) 0.4839(4) 0.2340(2) 0.0240(11) Uani 1 1 d .
C33 C 0.7457(4) 0.3369(4) 0.1532(2) 0.0280(11) Uani 1 1 d .
H33 H 0.7555 0.2874 0.1272 0.034 Uiso 1 1 calc R
C47 C 1.0270(5) 0.8211(4) 0.2060(2) 0.0336(12) Uani 1 1 d .
C7 C 0.5616(4) 0.2125(4) 0.1635(2) 0.0265(11) Uani 1 1 d .
C38 C 1.0423(4) 0.5290(4) 0.0914(2) 0.0252(11) Uani 1 1 d .
C45 C 0.9479(5) 0.9086(4) 0.1222(2) 0.0288(12) Uani 1 1 d .
C15 C 0.7849(5) 0.2306(5) 0.5055(3) 0.0398(14) Uani 1 1 d .
H15 H 0.8157 0.2191 0.5446 0.048 Uiso 1 1 calc R
C35 C 0.8198(4) 0.5087(4) 0.2094(2) 0.0263(11) Uani 1 1 d .
H35 H 0.8771 0.5728 0.2201 0.032 Uiso 1 1 calc R
C46 C 1.0005(5) 0.9091(4) 0.1823(2) 0.0335(12) Uani 1 1 d .
H46 H 1.0186 0.9701 0.2075 0.040 Uiso 1 1 calc R
C41 C 1.2270(5) 0.6901(4) 0.0007(2) 0.0347(13) Uani 1 1 d .
H41 H 1.2895 0.6908 -0.0158 0.042 Uiso 1 1 calc R
C16 C 0.7104(5) 0.2942(4) 0.4939(3) 0.0356(13) Uani 1 1 d .
C29 C 0.7164(4) 0.5510(4) 0.2836(2) 0.0274(11) Uani 1 1 d .
C43 C 1.0858(5) 0.7687(4) 0.0212(3) 0.0366(13) Uani 1 1 d .
H43 H 1.0526 0.8241 0.0176 0.044 Uiso 1 1 calc R
C36 C 0.9957(5) 0.3930(4) 0.1396(3) 0.0356(13) Uani 1 1 d .
H36 H 0.9922 0.3304 0.1564 0.043 Uiso 1 1 calc R
C39 C 1.0929(5) 0.6104(4) 0.0567(2) 0.0279(11) Uani 1 1 d .
C19 C 0.8237(5) 0.1897(4) 0.2852(2) 0.0348(13) Uani 1 1 d .
C26 C 0.8356(7) 0.7856(5) 0.3837(3) 0.0581(19) Uani 1 1 d .
H26A H 0.9014 0.7582 0.3974 0.087 Uiso 1 1 calc GR
H26B H 0.8145 0.8115 0.4173 0.087 Uiso 1 1 calc GR
H26C H 0.8566 0.8415 0.3599 0.087 Uiso 1 1 calc GR
C14 C 0.8135(5) 0.1841(5) 0.4589(3) 0.0398(14) Uani 1 1 d .
C17 C 0.6751(5) 0.3407(5) 0.5454(3) 0.0411(14) Uani 1 1 d .
C50 C 0.6826(5) 0.6384(4) 0.0010(2) 0.0369(13) Uani 1 1 d .
C9 C 0.4724(5) 0.0552(5) 0.3917(3) 0.0415(14) Uani 1 1 d .
C4 C 0.4800(7) -0.0145(5) 0.2138(3) 0.059(2) Uani 1 1 d .
H4A H 0.5604 -0.0011 0.2120 0.089 Uiso 1 1 calc GR
H4B H 0.4383 -0.0861 0.1995 0.089 Uiso 1 1 calc GR
H4C H 0.4776 -0.0011 0.2542 0.089 Uiso 1 1 calc GR
C42 C 1.1765(5) 0.7700(4) -0.0047(2) 0.0370(13) Uani 1 1 d .
H42 H 1.2032 0.8252 -0.0259 0.044 Uiso 1 1 calc R
C52 C 0.6661(5) 0.6811(4) 0.0996(2) 0.0326(12) Uani 1 1 d .
C5 C 0.4221(5) 0.0568(4) 0.1751(2) 0.0358(13) Uani 1 1 d .
C37 C 1.0729(5) 0.4386(4) 0.1080(3) 0.0350(13) Uani 1 1 d .
H37 H 1.1328 0.4148 0.0993 0.042 Uiso 1 1 calc R
C24 C 0.6918(5) 0.6005(4) 0.3775(2) 0.0389(14) Uani 1 1 d .
C53 C 0.5918(5) 0.7101(5) 0.1385(3) 0.0401(14) Uani 1 1 d .
C2 C 0.4343(5) 0.0524(4) 0.1097(2) 0.0357(13) Uani 1 1 d .
C27 C 0.7331(5) 0.7007(4) 0.3469(3) 0.0391(14) Uani 1 1 d .
C40 C 1.1835(5) 0.6069(4) 0.0317(2) 0.0332(12) Uani 1 1 d .
H40 H 1.2151 0.5505 0.0353 0.040 Uiso 1 1 calc R
C11 C 0.3874(5) 0.1981(5) 0.3909(3) 0.0392(14) Uani 1 1 d .
C51 C 0.6213(5) 0.6677(5) 0.0379(3) 0.0399(14) Uani 1 1 d .
H51 H 0.5487 0.6789 0.0214 0.048 Uiso 1 1 calc R
C23 C 0.7912(6) 0.5813(5) 0.4260(3) 0.0470(15) Uani 1 1 d .
H23A H 0.7665 0.5119 0.4371 0.071 Uiso 1 1 calc GR
H23B H 0.8099 0.6312 0.4601 0.071 Uiso 1 1 calc GR
H23C H 0.8596 0.5886 0.4111 0.071 Uiso 1 1 calc GR
C22 C 1.0185(6) 0.4552(5) 0.3616(4) 0.0546(18) Uani 1 1 d .
C44 C 0.9349(7) 1.0105(5) 0.0994(3) 0.0473(16) Uani 1 1 d .
C1 C 0.4643(6) -0.0441(4) 0.0893(3) 0.0489(16) Uani 1 1 d .
H1A H 0.4724 -0.0399 0.0493 0.073 Uiso 1 1 calc GR
H1B H 0.4024 -0.1054 0.0905 0.073 Uiso 1 1 calc GR
H1C H 0.5370 -0.0478 0.1152 0.073 Uiso 1 1 calc GR
C28 C 0.6326(7) 0.7467(5) 0.3178(3) 0.0599(19) Uani 1 1 d .
H28A H 0.6611 0.8010 0.2945 0.090 Uiso 1 1 calc GR
H28B H 0.6050 0.7752 0.3483 0.090 Uiso 1 1 calc GR
H28C H 0.5690 0.6927 0.2925 0.090 Uiso 1 1 calc GR
C48 C 1.0985(6) 0.8373(5) 0.2713(3) 0.0537(17) Uani 1 1 d .
C21 C 0.9083(5) 0.3627(4) 0.3378(3) 0.0372(13) Uani 1 1 d .
C20 C 0.9210(5) 0.2738(4) 0.3095(3) 0.0393(14) Uani 1 1 d .
H20 H 0.9953 0.2713 0.3070 0.047 Uiso 1 1 calc R
C25 C 0.5837(6) 0.5899(6) 0.4001(3) 0.0576(18) Uani 1 1 d .
H25A H 0.5185 0.5911 0.3677 0.086 Uiso 1 1 calc GR
H25B H 0.5982 0.6468 0.4299 0.086 Uiso 1 1 calc GR
H25C H 0.5654 0.5249 0.4172 0.086 Uiso 1 1 calc GR
C49 C 0.6203(6) 0.6129(5) -0.0656(3) 0.0533(18) Uani 1 1 d .
C18 C 0.8422(6) 0.0944(6) 0.2546(3) 0.0563(18) Uani 1 1 d .
C13 C 0.8958(6) 0.1154(5) 0.4732(3) 0.0532(17) Uani 1 1 d .
C3 C 0.3305(6) 0.0686(5) 0.0635(3) 0.0564(18) Uani 1 1 d .
H3A H 0.3103 0.1283 0.0771 0.085 Uiso 1 1 calc GR
H3B H 0.2642 0.0077 0.0576 0.085 Uiso 1 1 calc GR
H3C H 0.3517 0.0801 0.0265 0.085 Uiso 1 1 calc GR
C12 C 0.2911(6) 0.2387(6) 0.4072(3) 0.0589(19) Uani 1 1 d .
C10 C 0.3946(6) 0.1001(5) 0.4077(3) 0.0518(17) Uani 1 1 d .
H10 H 0.3456 0.0650 0.4301 0.062 Uiso 1 1 calc R
C8 C 0.4722(6) -0.0539(5) 0.4078(3) 0.0544(18) Uani 1 1 d .
C6 C 0.2990(6) 0.0436(6) 0.1813(3) 0.065(2) Uani 1 1 d .
H6A H 0.3014 0.0558 0.2226 0.097 Uiso 1 1 calc GR
H6B H 0.2511 -0.0261 0.1661 0.097 Uiso 1 1 calc GR
H6C H 0.2659 0.0928 0.1593 0.097 Uiso 1 1 calc GR
Cl2 Cl 0.37445(19) 0.48850(18) 0.22854(9) 0.0771(6) Uani 1 1 d .
Cl1 Cl 0.21204(19) 0.28545(17) 0.22984(11) 0.0822(6) Uani 1 1 d .
C54 C 0.3140(6) 0.3969(6) 0.2727(3) 0.063(2) Uani 1 1 d .
H54A H 0.2753 0.4289 0.2970 0.076 Uiso 1 1 calc R
H54B H 0.3768 0.3764 0.2993 0.076 Uiso 1 1 calc R

loop_
_atom_site_aniso_label
_atom_site_aniso_U_11
_atom_site_aniso_U_22
_atom_site_aniso_U_33
_atom_site_aniso_U_23
_atom_site_aniso_U_13
_atom_site_aniso_U_12
Y1 0.0296(3) 0.0305(3) 0.0278(3) 0.0034(2) 0.0122(2) 0.0104(2)
Co1 0.0322(4) 0.0242(4) 0.0307(4) 0.0037(3) 0.0094(3) 0.0095(3)
F28 0.040(2) 0.067(2) 0.058(2) 0.0052(19) 0.0102(17) 0.0293(18)
F12 0.091(3) 0.039(2) 0.048(2) -0.0044(17) 0.029(2) 0.018(2)
F21 0.084(3) 0.0249(17) 0.063(2) 0.0025(17) 0.018(2) 0.0131(18)
F30 0.047(2) 0.057(2) 0.048(2) 0.0116(18) 0.0196(17) 0.0186(17)
F29 0.053(2) 0.044(2) 0.067(2) -0.0112(18) 0.0160(19) 0.0168(18)
F11 0.081(3) 0.071(3) 0.033(2) -0.0002(18) 0.013(2) 0.021(2)
F10 0.054(2) 0.066(2) 0.070(3) -0.003(2) 0.035(2) 0.013(2)
F23 0.073(3) 0.059(2) 0.042(2) 0.0173(19) -0.0024(19) 0.005(2)
F27 0.077(3) 0.055(2) 0.049(2) -0.0155(19) -0.015(2) 0.026(2)
F15 0.050(2) 0.094(3) 0.116(4) -0.045(3) 0.023(2) 0.031(2)
F20 0.101(4) 0.050(2) 0.070(3) 0.002(2) -0.008(2) 0.045(2)
F2 0.083(3) 0.037(2) 0.084(3) -0.001(2) 0.018(2) 0.011(2)
F19 0.257(7) 0.053(3) 0.087(3) 0.041(2) 0.117(4) 0.075(4)
F8 0.092(3) 0.093(3) 0.069(3) 0.037(3) 0.014(2) 0.055(3)
F13 0.072(3) 0.122(4) 0.063(3) -0.037(3) 0.017(2) 0.034(3)
F16 0.040(2) 0.080(3) 0.203(6) -0.049(4) 0.046(3) -0.001(2)
F9 0.060(3) 0.130(4) 0.102(4) 0.027(3) 0.024(3) 0.049(3)
F25 0.181(6) 0.066(3) 0.039(2) 0.014(2) 0.020(3) 0.027(3)
F3 0.172(6) 0.066(3) 0.187(6) 0.064(3) 0.150(5) 0.052(3)
F18 0.052(2) 0.043(2) 0.124(4) 0.006(2) 0.015(2) 0.0018(19)
F14 0.110(4) 0.045(3) 0.145(5) 0.002(3) 0.057(4) 0.033(3)
F4 0.066(3) 0.264(9) 0.103(4) -0.024(5) 0.001(3) 0.095(5)
F24 0.164(5) 0.068(3) 0.043(2) -0.015(2) -0.002(3) 0.037(3)
F22 0.048(3) 0.148(5) 0.075(3) 0.041(3) -0.019(2) -0.027(3)
F7 0.145(5) 0.098(4) 0.095(4) -0.040(3) -0.038(3) 0.091(4)
F1 0.099(4) 0.072(3) 0.079(3) 0.031(3) 0.010(3) 0.034(3)
F6 0.110(4) 0.126(4) 0.089(3) 0.038(3) 0.076(3) 0.066(3)
F26 0.101(4) 0.215(7) 0.050(3) -0.022(3) -0.021(3) 0.117(4)
F17 0.074(3) 0.103(4) 0.081(4) -0.004(3) -0.015(3) -0.008(3)
F5 0.171(6) 0.075(4) 0.234(7) 0.037(4) 0.160(6) 0.063(4)
O14 0.034(2) 0.043(2) 0.032(2) 0.0082(17) 0.0067(17) 0.0181(18)
O13 0.040(2) 0.030(2) 0.035(2) 0.0023(17) 0.0066(18) 0.0147(17)
O2 0.034(2) 0.034(2) 0.0247(19) 0.0027(16) 0.0129(16) 0.0077(16)
O9 0.032(2) 0.0289(19) 0.034(2) 0.0035(16) 0.0141(17) 0.0109(16)
O11 0.048(2) 0.031(2) 0.030(2) 0.0049(17) 0.0095(18) 0.0150(18)
O12 0.040(2) 0.0247(19) 0.038(2) 0.0035(17) 0.0080(18) 0.0082(16)
O6 0.042(2) 0.044(2) 0.026(2) 0.0016(17) 0.0070(18) 0.0172(19)
O3 0.039(2) 0.034(2) 0.041(2) 0.0076(18) 0.0198(19) 0.0086(17)
O4 0.036(2) 0.038(2) 0.040(2) 0.0091(18) 0.0202(18) 0.0142(17)
O7 0.033(2) 0.038(2) 0.030(2) 0.0020(17) 0.0121(17) 0.0109(17)
O8 0.028(2) 0.037(2) 0.044(2) -0.0020(18) 0.0085(17) 0.0112(17)
O5 0.045(2) 0.052(2) 0.029(2) 0.0055(19) 0.0107(18) 0.024(2)
O10 0.050(3) 0.027(2) 0.050(2) 0.0045(19) 0.017(2) 0.0043(18)
O1 0.057(3) 0.039(2) 0.033(2) -0.0045(18) 0.022(2) -0.006(2)
N6 0.029(2) 0.021(2) 0.027(2) 0.0043(18) 0.0079(19) 0.0041(18)
N5 0.026(2) 0.020(2) 0.036(2) 0.0086(18) 0.0133(19) 0.0072(17)
N2 0.028(2) 0.026(2) 0.029(2) 0.0016(19) 0.0089(19) 0.0030(18)
N1 0.037(3) 0.027(2) 0.031(2) -0.002(2) 0.012(2) -0.003(2)
N3 0.033(2) 0.025(2) 0.033(2) -0.0013(19) 0.012(2) 0.0084(19)
N7 0.033(2) 0.026(2) 0.027(2) 0.0018(19) 0.009(2) 0.0071(19)
N4 0.041(3) 0.023(2) 0.031(2) -0.0014(19) 0.012(2) 0.007(2)
C34 0.028(3) 0.029(3) 0.022(3) 0.003(2) 0.005(2) 0.009(2)
C31 0.030(3) 0.029(3) 0.024(3) 0.006(2) 0.011(2) 0.009(2)
C32 0.027(3) 0.023(2) 0.019(2) 0.003(2) 0.001(2) 0.005(2)
C30 0.025(3) 0.020(2) 0.025(3) 0.002(2) 0.004(2) 0.007(2)
C33 0.029(3) 0.027(3) 0.029(3) 0.003(2) 0.008(2) 0.008(2)
C47 0.029(3) 0.038(3) 0.029(3) 0.008(3) 0.007(2) 0.001(2)
C7 0.026(3) 0.028(3) 0.024(3) 0.002(2) 0.008(2) 0.003(2)
C38 0.027(3) 0.021(2) 0.026(3) 0.004(2) 0.009(2) 0.004(2)
C45 0.038(3) 0.026(3) 0.028(3) 0.006(2) 0.017(2) 0.011(2)
C15 0.044(3) 0.045(3) 0.031(3) 0.008(3) 0.013(3) 0.010(3)
C35 0.027(3) 0.021(2) 0.028(3) 0.003(2) 0.007(2) 0.003(2)
C46 0.037(3) 0.025(3) 0.038(3) 0.000(2) 0.013(3) 0.006(2)
C41 0.031(3) 0.036(3) 0.036(3) 0.004(2) 0.014(3) 0.002(2)
C16 0.029(3) 0.034(3) 0.039(3) -0.001(3) 0.012(3) -0.001(2)
C29 0.024(3) 0.029(3) 0.029(3) 0.000(2) 0.006(2) 0.007(2)
C43 0.043(3) 0.025(3) 0.045(3) 0.009(3) 0.016(3) 0.010(2)
C36 0.042(3) 0.027(3) 0.046(3) 0.012(3) 0.020(3) 0.015(2)
C39 0.031(3) 0.027(3) 0.024(3) 0.004(2) 0.005(2) 0.008(2)
C19 0.038(3) 0.042(3) 0.033(3) 0.007(3) 0.016(3) 0.019(3)
C26 0.080(5) 0.035(3) 0.052(4) -0.011(3) 0.020(4) 0.004(3)
C14 0.036(3) 0.039(3) 0.045(4) 0.009(3) 0.015(3) 0.008(3)
C17 0.048(4) 0.039(3) 0.036(3) -0.003(3) 0.015(3) 0.009(3)
C50 0.046(4) 0.029(3) 0.037(3) 0.004(2) 0.004(3) 0.017(3)
C9 0.045(4) 0.039(3) 0.041(3) 0.007(3) 0.017(3) 0.008(3)
C4 0.093(6) 0.028(3) 0.039(4) 0.003(3) 0.006(4) -0.002(3)
C42 0.044(3) 0.031(3) 0.038(3) 0.014(3) 0.018(3) 0.007(3)
C52 0.034(3) 0.027(3) 0.039(3) 0.007(2) 0.011(3) 0.011(2)
C5 0.038(3) 0.026(3) 0.036(3) -0.004(2) 0.014(3) -0.005(2)
C37 0.033(3) 0.032(3) 0.049(3) 0.009(3) 0.020(3) 0.016(2)
C24 0.052(4) 0.032(3) 0.037(3) -0.006(3) 0.019(3) 0.013(3)
C53 0.033(3) 0.044(3) 0.044(3) 0.003(3) 0.007(3) 0.016(3)
C2 0.035(3) 0.029(3) 0.035(3) -0.004(2) 0.011(3) -0.005(2)
C27 0.049(4) 0.033(3) 0.036(3) -0.009(3) 0.014(3) 0.012(3)
C40 0.031(3) 0.038(3) 0.033(3) 0.009(2) 0.012(2) 0.011(2)
C11 0.033(3) 0.052(4) 0.037(3) 0.006(3) 0.014(3) 0.014(3)
C51 0.039(3) 0.048(3) 0.037(3) 0.004(3) 0.006(3) 0.024(3)
C23 0.058(4) 0.043(3) 0.038(3) -0.003(3) 0.009(3) 0.012(3)
C22 0.033(3) 0.050(4) 0.079(5) -0.007(4) 0.013(4) 0.012(3)
C44 0.078(5) 0.035(3) 0.040(4) 0.008(3) 0.022(3) 0.028(3)
C1 0.069(4) 0.031(3) 0.046(4) -0.003(3) 0.024(3) 0.005(3)
C28 0.083(5) 0.056(4) 0.056(4) 0.001(3) 0.022(4) 0.040(4)
C48 0.059(4) 0.043(4) 0.047(4) 0.008(3) 0.003(3) 0.002(3)
C21 0.028(3) 0.040(3) 0.046(3) 0.006(3) 0.012(3) 0.011(3)
C20 0.033(3) 0.045(3) 0.050(4) 0.004(3) 0.023(3) 0.017(3)
C25 0.063(4) 0.061(4) 0.057(4) -0.014(3) 0.029(4) 0.022(4)
C49 0.070(5) 0.053(4) 0.043(4) 0.007(3) 0.001(3) 0.040(4)
C18 0.051(4) 0.062(5) 0.065(5) -0.009(4) 0.023(4) 0.026(4)
C13 0.059(4) 0.054(4) 0.048(4) 0.004(3) 0.004(3) 0.026(4)
C3 0.044(4) 0.053(4) 0.049(4) 0.003(3) -0.006(3) -0.007(3)
C12 0.052(4) 0.065(5) 0.074(5) 0.018(4) 0.038(4) 0.020(4)
C10 0.052(4) 0.051(4) 0.062(4) 0.015(3) 0.036(4) 0.011(3)
C8 0.061(5) 0.047(4) 0.064(5) 0.018(4) 0.035(4) 0.011(3)
C6 0.047(4) 0.062(4) 0.069(5) -0.021(4) 0.029(4) -0.019(3)
Cl2 0.0720(13) 0.0894(15) 0.0623(12) 0.0223(11) 0.0147(10) 0.0107(11)
Cl1 0.0701(13) 0.0685(13) 0.0999(16) 0.0209(12) 0.0042(12) 0.0203(11)
C54 0.046(4) 0.082(5) 0.064(5) 0.016(4) 0.018(4) 0.016(4)

loop_
_atom_type_symbol
_atom_type_description
_atom_type_scat_dispersion_real
_atom_type_scat_dispersion_imag
_atom_type_scat_source
C C 0.0033 0.0016 'International Tables Vol C Tables 4.2.6.8 and 6.1.1.4'
H H 0.0000 0.0000 'International Tables Vol C Tables 4.2.6.8 and 6.1.1.4'
Cl Cl 0.1484 0.1585 'International Tables Vol C Tables 4.2.6.8 and 6.1.1.4'
Co Co 0.3494 0.9721 'International Tables Vol C Tables 4.2.6.8 and 6.1.1.4'
F F 0.0171 0.0103 'International Tables Vol C Tables 4.2.6.8 and 6.1.1.4'
N N 0.0061 0.0033 'International Tables Vol C Tables 4.2.6.8 and 6.1.1.4'
O O 0.0106 0.0060 'International Tables Vol C Tables 4.2.6.8 and 6.1.1.4'
Y Y -2.7962 3.5667 'International Tables Vol C Tables 4.2.6.8 and 6.1.1.4'

loop_
_geom_angle_atom_site_label_1
_geom_angle_atom_site_label_2
_geom_angle_atom_site_label_3
_geom_angle
O9 Y1 O2 83.73(13)
O9 Y1 O4 72.33(12)
O9 Y1 O8 71.92(12)
O9 Y1 O5 136.81(14)
O6 Y1 O2 145.86(13)
O6 Y1 O9 82.82(13)
O6 Y1 O4 72.48(14)
O6 Y1 O7 141.58(13)
O6 Y1 O8 88.50(14)
O6 Y1 O5 71.47(13)
O3 Y1 O2 82.45(13)
O3 Y1 O9 144.41(13)
O3 Y1 O6 90.61(14)
O3 Y1 O4 72.33(13)
O3 Y1 O7 85.40(13)
O3 Y1 O8 143.12(13)
O3 Y1 O5 71.54(14)
O4 Y1 O2 73.56(13)
O7 Y1 O2 71.38(12)
O7 Y1 O9 120.55(12)
O7 Y1 O4 140.45(13)
O7 Y1 O8 73.01(13)
O7 Y1 O5 71.04(13)
O8 Y1 O2 116.63(13)
O8 Y1 O4 141.18(13)
O8 Y1 O5 73.28(14)
O5 Y1 O2 135.44(13)
O5 Y1 O4 127.74(13)
O14 Co1 O13 85.90(15)
O14 Co1 N6 105.39(15)
O14 Co1 N7 174.67(15)
O13 Co1 N6 97.50(15)
O13 Co1 N7 89.02(16)
O11 Co1 O14 87.84(15)
O11 Co1 O13 91.60(15)
O11 Co1 O12 88.10(15)
O11 Co1 N6 164.38(16)
O11 Co1 N7 90.68(16)
O12 Co1 O14 86.89(15)
O12 Co1 O13 172.79(15)
O12 Co1 N6 84.44(15)
O12 Co1 N7 98.18(16)
N6 Co1 N7 76.87(16)
C52 O14 Co1 124.2(3)
C50 O13 Co1 123.5(4)
N2 O2 Y1 136.4(3)
N3 O9 Y1 139.7(3)
C45 O11 Co1 125.6(3)
C47 O12 Co1 125.3(3)
C16 O6 Y1 136.7(4)
C9 O3 Y1 133.1(4)
C11 O4 Y1 130.2(4)
C19 O7 Y1 130.9(4)
C21 O8 Y1 131.3(4)
C14 O5 Y1 134.8(4)
N5 N6 Co1 140.2(3)
C38 N6 Co1 114.7(3)
C38 N6 N5 104.8(4)
N6 N5 C34 122.0(4)
N6 N5 C36 111.0(4)
C36 N5 C34 126.7(4)
O2 N2 C7 126.1(4)
O2 N2 C5 119.9(4)
C7 N2 C5 113.9(4)
O1 N1 C7 125.6(4)
O1 N1 C2 121.4(4)
C7 N1 C2 112.6(4)
O9 N3 C29 127.3(4)
O9 N3 C24 119.3(4)
C29 N3 C24 113.2(4)
C43 N7 Co1 125.6(4)
C43 N7 C39 118.3(4)
C39 N7 Co1 116.1(3)
O10 N4 C29 125.4(4)
O10 N4 C27 122.1(4)
C29 N4 C27 111.9(4)
C33 C34 N5 117.3(4)
C33 C34 C35 122.6(5)
C35 C34 N5 120.0(4)
C32 C31 H31 120.0
C32 C31 C30 120.1(5)
C30 C31 H31 120.0
C31 C32 C33 119.8(5)
C31 C32 C7 118.8(4)
C33 C32 C7 121.3(5)
C31 C30 C29 117.5(4)
C35 C30 C31 120.6(5)
C35 C30 C29 121.6(4)
C34 C33 C32 118.9(5)
C34 C33 H33 120.5
C32 C33 H33 120.5
O12 C47 C46 128.7(5)
O12 C47 C48 114.9(5)
C46 C47 C48 116.2(5)
N2 C7 N1 108.4(4)
N2 C7 C32 126.2(4)
N1 C7 C32 125.4(4)
N6 C38 C39 117.9(4)
N6 C38 C37 111.5(4)
C37 C38 C39 130.6(5)
O11 C45 C46 128.4(5)
O11 C45 C44 113.3(5)
C46 C45 C44 118.3(5)
C16 C15 H15 120.0
C16 C15 C14 120.0(5)
C14 C15 H15 120.0
C34 C35 H35 121.2
C30 C35 C34 117.6(4)
C30 C35 H35 121.2
C47 C46 H46 118.9
C45 C46 C47 122.2(5)
C45 C46 H46 118.9
C42 C41 H41 120.5
C42 C41 C40 119.0(5)
C40 C41 H41 120.5
O6 C16 C15 127.2(5)
O6 C16 C17 113.4(5)
C15 C16 C17 119.4(5)
N3 C29 N4 108.4(4)
N3 C29 C30 125.1(4)
N4 C29 C30 126.3(4)
N7 C43 H43 118.9
N7 C43 C42 122.1(5)
C42 C43 H43 118.9
N5 C36 H36 126.1
N5 C36 C37 107.9(5)
C37 C36 H36 126.1
N7 C39 C38 114.4(4)
N7 C39 C40 122.4(5)
C40 C39 C38 123.3(5)
O7 C19 C20 128.3(5)
O7 C19 C18 113.3(5)
C20 C19 C18 118.3(5)
H26A C26 H26B 109.5
H26A C26 H26C 109.5
H26B C26 H26C 109.5
C27 C26 H26A 109.5
C27 C26 H26B 109.5
C27 C26 H26C 109.5
O5 C14 C15 127.3(6)
O5 C14 C13 114.0(5)
C15 C14 C13 118.7(5)
F12 C17 F10 107.2(5)
F12 C17 C16 111.4(5)
F11 C17 F12 107.7(5)
F11 C17 F10 107.5(5)
F11 C17 C16 114.2(5)
F10 C17 C16 108.7(5)
O13 C50 C51 129.6(5)
O13 C50 C49 112.8(5)
C51 C50 C49 117.5(5)
O3 C9 C10 128.1(6)
O3 C9 C8 112.8(5)
C10 C9 C8 119.1(5)
H4A C4 H4B 109.5
H4A C4 H4C 109.5
H4B C4 H4C 109.5
C5 C4 H4A 109.5
C5 C4 H4B 109.5
C5 C4 H4C 109.5
C41 C42 C43 119.7(5)
C41 C42 H42 120.1
C43 C42 H42 120.1
O14 C52 C53 113.5(5)
O14 C52 C51 127.7(5)
C51 C52 C53 118.8(5)
N2 C5 C4 106.0(5)
N2 C5 C2 101.0(4)
N2 C5 C6 108.9(5)
C4 C5 C2 114.3(5)
C6 C5 C4 110.3(5)
C6 C5 C2 115.4(5)
C38 C37 H37 127.6
C36 C37 C38 104.7(5)
C36 C37 H37 127.6
N3 C24 C27 100.2(4)
N3 C24 C23 106.2(4)
C23 C24 C27 112.8(5)
C25 C24 N3 109.7(5)
C25 C24 C27 116.7(5)
C25 C24 C23 110.3(5)
F28 C53 C52 112.9(5)
F30 C53 F28 106.9(5)
F30 C53 F29 108.2(5)
F30 C53 C52 111.5(5)
F29 C53 F28 107.1(5)
F29 C53 C52 110.0(5)
N1 C2 C5 101.7(4)
N1 C2 C1 109.1(5)
N1 C2 C3 106.2(5)
C1 C2 C5 114.6(5)
C1 C2 C3 109.7(5)
C3 C2 C5 114.7(5)
N4 C27 C24 100.7(4)
N4 C27 C28 105.5(5)
C26 C27 N4 109.7(5)
C26 C27 C24 116.4(5)
C26 C27 C28 110.0(5)
C28 C27 C24 113.6(5)
C41 C40 H40 120.8
C39 C40 C41 118.4(5)
C39 C40 H40 120.8
O4 C11 C12 115.6(5)
O4 C11 C10 127.2(5)
C10 C11 C12 117.0(5)
C50 C51 C52 121.2(5)
C50 C51 H51 119.4
C52 C51 H51 119.4
C24 C23 H23A 109.5
C24 C23 H23B 109.5
C24 C23 H23C 109.5
H23A C23 H23B 109.5
H23A C23 H23C 109.5
H23B C23 H23C 109.5
F16 C22 F18 109.2(6)
F16 C22 F17 106.5(6)
F16 C22 C21 114.2(6)
F18 C22 C21 111.0(5)
F17 C22 F18 104.5(6)
F17 C22 C21 110.9(6)
F21 C44 F20 105.7(5)
F21 C44 C45 115.9(5)
F20 C44 C45 109.8(5)
F19 C44 F21 108.4(6)
F19 C44 F20 105.5(6)
F19 C44 C45 110.9(5)
C2 C1 H1A 109.5
C2 C1 H1B 109.5
C2 C1 H1C 109.5
H1A C1 H1B 109.5
H1A C1 H1C 109.5
H1B C1 H1C 109.5
C27 C28 H28A 109.5
C27 C28 H28B 109.5
C27 C28 H28C 109.5
H28A C28 H28B 109.5
H28A C28 H28C 109.5
H28B C28 H28C 109.5
F23 C48 F24 105.0(6)
F23 C48 C47 113.3(5)
F24 C48 C47 113.0(6)
F22 C48 F23 107.5(6)
F22 C48 F24 107.2(6)
F22 C48 C47 110.5(5)
O8 C21 C22 113.8(5)
O8 C21 C20 128.2(5)
C20 C21 C22 118.0(5)
C19 C20 C21 120.3(5)
C19 C20 H20 119.8
C21 C20 H20 119.8
C24 C25 H25A 109.5
C24 C25 H25B 109.5
C24 C25 H25C 109.5
H25A C25 H25B 109.5
H25A C25 H25C 109.5
H25B C25 H25C 109.5
F27 C49 C50 111.5(5)
F25 C49 F27 105.9(6)
F25 C49 C50 111.4(6)
F26 C49 F27 106.2(6)
F26 C49 F25 107.6(6)
F26 C49 C50 113.8(6)
F15 C18 F13 107.4(6)
F15 C18 C19 112.6(6)
F13 C18 C19 109.3(6)
F14 C18 F15 108.8(6)
F14 C18 F13 107.0(6)
F14 C18 C19 111.7(5)
F8 C13 F9 105.6(6)
F8 C13 C14 114.3(6)
F9 C13 C14 110.2(6)
F7 C13 F8 108.5(6)
F7 C13 F9 105.7(6)
F7 C13 C14 112.0(6)
C2 C3 H3A 109.5
C2 C3 H3B 109.5
C2 C3 H3C 109.5
H3A C3 H3B 109.5
H3A C3 H3C 109.5
H3B C3 H3C 109.5
F4 C12 F6 107.9(6)
F4 C12 F5 106.2(7)
F4 C12 C11 112.0(6)
F6 C12 C11 112.3(6)
F5 C12 F6 106.5(7)
F5 C12 C11 111.6(6)
C9 C10 C11 120.9(6)
C9 C10 H10 119.5
C11 C10 H10 119.5
F2 C8 C9 111.5(5)
F3 C8 F2 108.4(6)
F3 C8 F1 105.6(6)
F3 C8 C9 113.7(6)
F1 C8 F2 105.7(6)
F1 C8 C9 111.5(6)
C5 C6 H6A 109.5
C5 C6 H6B 109.5
C5 C6 H6C 109.5
H6A C6 H6B 109.5
H6A C6 H6C 109.5
H6B C6 H6C 109.5
Cl2 C54 Cl1 112.1(4)
Cl2 C54 H54A 109.2
Cl2 C54 H54B 109.2
Cl1 C54 H54A 109.2
Cl1 C54 H54B 109.2
H54A C54 H54B 107.9

loop_
_geom_bond_atom_site_label_1
_geom_bond_atom_site_label_2
_geom_bond_distance
Y1 O2 2.389(4)
Y1 O9 2.327(3)
Y1 O6 2.293(4)
Y1 O3 2.285(4)
Y1 O4 2.381(4)
Y1 O7 2.325(4)
Y1 O8 2.351(4)
Y1 O5 2.362(4)
Co1 O14 2.065(4)
Co1 O13 2.070(4)
Co1 O11 2.050(4)
Co1 O12 2.063(4)
Co1 N6 2.133(4)
Co1 N7 2.134(4)
F28 C53 1.345(6)
F12 C17 1.328(7)
F21 C44 1.317(7)
F30 C53 1.322(7)
F29 C53 1.334(7)
F11 C17 1.320(7)
F10 C17 1.340(7)
F23 C48 1.318(7)
F27 C49 1.322(7)
F15 C18 1.325(7)
F20 C44 1.356(8)
F2 C8 1.338(8)
F19 C44 1.315(7)
F8 C13 1.316(8)
F13 C18 1.344(8)
F16 C22 1.298(8)
F9 C13 1.327(8)
F25 C49 1.321(8)
F3 C8 1.310(7)
F18 C22 1.325(8)
F14 C18 1.297(8)
F4 C12 1.270(9)
F24 C48 1.332(8)
F22 C48 1.315(8)
F7 C13 1.293(8)
F1 C8 1.338(8)
F6 C12 1.321(8)
F26 C49 1.318(8)
F17 C22 1.322(8)
F5 C12 1.303(9)
O14 C52 1.246(6)
O13 C50 1.254(7)
O2 N2 1.309(5)
O9 N3 1.304(5)
O11 C45 1.263(6)
O12 C47 1.242(6)
O6 C16 1.258(6)
O3 C9 1.264(7)
O4 C11 1.250(7)
O7 C19 1.252(6)
O8 C21 1.246(6)
O5 C14 1.242(7)
O10 N4 1.263(5)
O1 N1 1.274(5)
N6 N5 1.354(5)
N6 C38 1.338(6)
N5 C34 1.432(6)
N5 C36 1.355(7)
N2 C7 1.332(6)
N2 C5 1.502(6)
N1 C7 1.359(6)
N1 C2 1.498(6)
N3 C29 1.323(6)
N3 C24 1.513(7)
N7 C43 1.339(6)
N7 C39 1.351(6)
N4 C29 1.361(6)
N4 C27 1.504(7)
C34 C33 1.382(7)
C34 C35 1.390(7)
C31 H31 0.9300
C31 C32 1.387(7)
C31 C30 1.397(7)
C32 C33 1.387(7)
C32 C7 1.458(7)
C30 C35 1.389(7)
C30 C29 1.471(7)
C33 H33 0.9300
C47 C46 1.396(8)
C47 C48 1.536(8)
C38 C39 1.469(7)
C38 C37 1.395(7)
C45 C46 1.390(7)
C45 C44 1.510(7)
C15 H15 0.9300
C15 C16 1.388(8)
C15 C14 1.390(8)
C35 H35 0.9300
C46 H46 0.9300
C41 H41 0.9300
C41 C42 1.363(8)
C41 C40 1.398(7)
C16 C17 1.531(8)
C43 H43 0.9300
C43 C42 1.377(8)
C36 H36 0.9300
C36 C37 1.361(8)
C39 C40 1.375(7)
C19 C20 1.383(8)
C19 C18 1.530(8)
C26 H26A 0.9600
C26 H26B 0.9600
C26 H26C 0.9600
C26 C27 1.498(8)
C14 C13 1.520(9)
C50 C51 1.375(8)
C50 C49 1.534(8)
C9 C10 1.360(9)
C9 C8 1.516(9)
C4 H4A 0.9600
C4 H4B 0.9600
C4 H4C 0.9600
C4 C5 1.525(9)
C42 H42 0.9300
C52 C53 1.531(8)
C52 C51 1.394(8)
C5 C2 1.562(7)
C5 C6 1.507(9)
C37 H37 0.9300
C24 C27 1.557(8)
C24 C23 1.528(8)
C24 C25 1.507(8)
C2 C1 1.519(8)
C2 C3 1.521(8)
C27 C28 1.538(9)
C40 H40 0.9300
C11 C12 1.534(9)
C11 C10 1.397(9)
C51 H51 0.9300
C23 H23A 0.9600
C23 H23B 0.9600
C23 H23C 0.9600
C22 C21 1.532(8)
C1 H1A 0.9600
C1 H1B 0.9600
C1 H1C 0.9600
C28 H28A 0.9600
C28 H28B 0.9600
C28 H28C 0.9600
C21 C20 1.399(8)
C20 H20 0.9300
C25 H25A 0.9600
C25 H25B 0.9600
C25 H25C 0.9600
C3 H3A 0.9600
C3 H3B 0.9600
C3 H3C 0.9600
C10 H10 0.9300
C6 H6A 0.9600
C6 H6B 0.9600
C6 H6C 0.9600
Cl2 C54 1.750(7)
Cl1 C54 1.752(8)
C54 H54A 0.9700
C54 H54B 0.9700

loop_
_geom_torsion_atom_site_label_1
_geom_torsion_atom_site_label_2
_geom_torsion_atom_site_label_3
_geom_torsion_atom_site_label_4
_geom_torsion
Y1 O2 N2 C7 -63.2(7)
Y1 O2 N2 C5 112.4(5)
Y1 O9 N3 C29 69.0(7)
Y1 O9 N3 C24 -105.3(5)
Y1 O6 C16 C15 13.5(9)
Y1 O6 C16 C17 -164.4(4)
Y1 O3 C9 C10 20.2(10)
Y1 O3 C9 C8 -160.7(4)
Y1 O4 C11 C12 161.0(4)
Y1 O4 C11 C10 -23.1(9)
Y1 O7 C19 C20 -25.8(8)
Y1 O7 C19 C18 155.4(4)
Y1 O8 C21 C22 -162.4(4)
Y1 O8 C21 C20 16.4(9)
Y1 O5 C14 C15 -14.0(9)
Y1 O5 C14 C13 167.6(4)
Co1 O14 C52 C53 -158.9(3)
Co1 O14 C52 C51 22.1(8)
Co1 O13 C50 C51 -13.7(8)
Co1 O13 C50 C49 167.7(4)
Co1 O11 C45 C46 4.5(8)
Co1 O11 C45 C44 -177.4(4)
Co1 O12 C47 C46 -11.5(8)
Co1 O12 C47 C48 174.9(4)
Co1 N6 N5 C34 11.0(7)
Co1 N6 N5 C36 -173.9(4)
Co1 N6 C38 C39 -4.6(6)
Co1 N6 C38 C37 175.5(3)
Co1 N7 C43 C42 179.0(4)
Co1 N7 C39 C38 0.1(6)
Co1 N7 C39 C40 -179.3(4)
F16 C22 C21 O8 -173.8(6)
F16 C22 C21 C20 7.3(9)
F18 C22 C21 O8 -49.9(8)
F18 C22 C21 C20 131.2(6)
F17 C22 C21 O8 65.9(7)
F17 C22 C21 C20 -113.1(7)
O14 C52 C53 F28 -175.9(5)
O14 C52 C53 F30 -55.5(6)
O14 C52 C53 F29 64.6(6)
O14 C52 C51 C50 1.0(9)
O13 C50 C51 C52 -5.7(10)
O13 C50 C49 F27 55.2(8)
O13 C50 C49 F25 -62.9(7)
O13 C50 C49 F26 175.3(6)
O2 N2 C7 N1 -179.9(4)
O2 N2 C7 C32 1.9(8)
O2 N2 C5 C4 -69.3(6)
O2 N2 C5 C2 171.3(4)
O2 N2 C5 C6 49.4(7)
O9 N3 C29 N4 178.7(4)
O9 N3 C29 C30 -5.9(8)
O9 N3 C24 C27 -166.0(4)
O9 N3 C24 C23 76.5(6)
O9 N3 C24 C25 -42.7(7)
O11 C45 C46 C47 4.8(9)
O11 C45 C44 F21 -171.1(5)
O11 C45 C44 F20 69.3(6)
O11 C45 C44 F19 -46.9(8)
O12 C47 C46 C45 -0.8(9)
O12 C47 C48 F23 -30.0(8)
O12 C47 C48 F24 -149.2(5)
O12 C47 C48 F22 90.7(7)
O6 C16 C17 F12 -48.9(7)
O6 C16 C17 F11 -171.2(5)
O6 C16 C17 F10 68.9(6)
O3 C9 C10 C11 2.5(11)
O3 C9 C8 F2 -61.5(7)
O3 C9 C8 F3 175.7(6)
O3 C9 C8 F1 56.4(7)
O4 C11 C12 F4 88.6(8)
O4 C11 C12 F6 -149.7(6)
O4 C11 C12 F5 -30.2(9)
O4 C11 C10 C9 0.0(11)
O7 C19 C20 C21 1.1(9)
O7 C19 C18 F15 -177.1(6)
O7 C19 C18 F13 63.7(7)
O7 C19 C18 F14 -54.5(8)
O8 C21 C20 C19 3.7(10)
O5 C14 C13 F8 -164.3(6)
O5 C14 C13 F9 77.0(7)
O5 C14 C13 F7 -40.4(8)
O10 N4 C29 N3 178.9(5)
O10 N4 C29 C30 3.5(8)
O10 N4 C27 C26 -44.4(7)
O10 N4 C27 C24 -167.6(5)
O10 N4 C27 C28 74.0(6)
O1 N1 C7 N2 179.6(5)
O1 N1 C7 C32 -2.1(9)
O1 N1 C2 C5 172.8(5)
O1 N1 C2 C1 51.3(7)
O1 N1 C2 C3 -66.9(7)
N6 N5 C34 C33 125.6(5)
N6 N5 C34 C35 -57.3(6)
N6 N5 C36 C37 1.6(6)
N6 C38 C39 N7 3.0(7)
N6 C38 C39 C40 -177.6(5)
N6 C38 C37 C36 0.1(6)
N5 N6 C38 C39 -179.2(4)
N5 N6 C38 C37 0.9(6)
N5 C34 C33 C32 -179.3(4)
N5 C34 C35 C30 -179.3(4)
N5 C36 C37 C38 -1.0(6)
N2 C5 C2 N1 14.7(5)
N2 C5 C2 C1 132.3(5)
N2 C5 C2 C3 -99.4(5)
N3 C24 C27 N4 -21.6(5)
N3 C24 C27 C26 -140.0(5)
N3 C24 C27 C28 90.8(5)
N7 C43 C42 C41 -0.7(9)
N7 C39 C40 C41 1.0(8)
C34 N5 C36 C37 176.4(5)
C31 C32 C33 C34 0.2(7)
C31 C32 C7 N2 -27.6(8)
C31 C32 C7 N1 154.4(5)
C31 C30 C35 C34 -2.8(7)
C31 C30 C29 N3 27.2(7)
C31 C30 C29 N4 -158.2(5)
C32 C31 C30 C35 6.5(7)
C32 C31 C30 C29 -167.9(4)
C30 C31 C32 C33 -5.1(7)
C30 C31 C32 C7 174.0(4)
C33 C34 C35 C30 -2.3(7)
C33 C32 C7 N2 151.5(5)
C33 C32 C7 N1 -26.4(8)
C7 N2 C5 C4 106.9(5)
C7 N2 C5 C2 -12.6(6)
C7 N2 C5 C6 -134.4(5)
C7 N1 C2 C5 -14.2(6)
C7 N1 C2 C1 -135.7(5)
C7 N1 C2 C3 106.1(5)
C7 C32 C33 C34 -179.0(5)
C38 N6 N5 C34 -176.6(4)
C38 N6 N5 C36 -1.5(6)
C38 C39 C40 C41 -178.4(5)
C15 C16 C17 F12 133.0(6)
C15 C16 C17 F11 10.8(8)
C15 C16 C17 F10 -109.2(6)
C15 C14 C13 F8 17.0(9)
C15 C14 C13 F9 -101.7(7)
C15 C14 C13 F7 141.0(7)
C35 C34 C33 C32 3.6(8)
C35 C30 C29 N3 -147.2(5)
C35 C30 C29 N4 27.5(8)
C46 C47 C48 F23 155.6(6)
C46 C47 C48 F24 36.4(8)
C46 C47 C48 F22 -83.7(7)
C46 C45 C44 F21 7.3(8)
C46 C45 C44 F20 -112.3(6)
C46 C45 C44 F19 131.5(6)
C16 C15 C14 O5 1.3(10)
C16 C15 C14 C13 179.7(5)
C29 N3 C24 C27 18.9(6)
C29 N3 C24 C23 -98.6(5)
C29 N3 C24 C25 142.2(5)
C29 N4 C27 C26 143.8(5)
C29 N4 C27 C24 20.6(6)
C29 N4 C27 C28 -97.8(5)
C29 C30 C35 C34 171.4(4)
C43 N7 C39 C38 179.1(5)
C43 N7 C39 C40 -0.3(8)
C36 N5 C34 C33 -48.7(7)
C36 N5 C34 C35 128.4(6)
C39 N7 C43 C42 0.2(8)
C39 C38 C37 C36 -179.8(5)
C14 C15 C16 O6 -0.6(9)
C14 C15 C16 C17 177.1(5)
C4 C5 C2 N1 -98.6(5)
C4 C5 C2 C1 19.0(7)
C4 C5 C2 C3 147.3(5)
C42 C41 C40 C39 -1.5(8)
C5 N2 C7 N1 4.2(6)
C5 N2 C7 C32 -174.0(5)
C37 C38 C39 N7 -177.1(5)
C37 C38 C39 C40 2.4(9)
C24 N3 C29 N4 -6.7(6)
C24 N3 C29 C30 168.7(5)
C53 C52 C51 C50 -177.9(5)
C2 N1 C7 N2 7.0(6)
C2 N1 C7 C32 -174.8(5)
C27 N4 C29 N3 -9.7(6)
C27 N4 C29 C30 175.0(5)
C40 C41 C42 C43 1.4(8)
C51 C50 C49 F27 -123.6(6)
C51 C50 C49 F25 118.3(6)
C51 C50 C49 F26 -3.5(9)
C51 C52 C53 F28 3.2(7)
C51 C52 C53 F30 123.6(5)
C51 C52 C53 F29 -116.4(6)
C23 C24 C27 N4 91.0(5)
C23 C24 C27 C26 -27.5(7)
C23 C24 C27 C28 -156.7(5)
C22 C21 C20 C19 -177.6(6)
C44 C45 C46 C47 -173.3(5)
C48 C47 C46 C45 172.7(5)
C20 C19 C18 F15 3.9(9)
C20 C19 C18 F13 -115.3(6)
C20 C19 C18 F14 126.6(6)
C25 C24 C27 N4 -139.8(5)
C25 C24 C27 C26 101.7(7)
C25 C24 C27 C28 -27.5(7)
C49 C50 C51 C52 172.9(5)
C18 C19 C20 C21 179.8(6)
C12 C11 C10 C9 175.8(6)
C10 C9 C8 F2 117.7(7)
C10 C9 C8 F3 -5.1(10)
C10 C9 C8 F1 -124.4(7)
C10 C11 C12 F4 -87.6(8)
C10 C11 C12 F6 34.0(9)
C10 C11 C12 F5 153.5(7)
C8 C9 C10 C11 -176.5(6)
C6 C5 C2 N1 131.9(5)
C6 C5 C2 C1 -110.6(6)
C6 C5 C2 C3 17.7(7)
